data_7048496
loop_
_publ_author_name
'Ma, Chenxi'
'Hill, Anthony F.'

_publ_section_title
;
 Methimazolyl based diptych bicyclo-[3.3.0]-ruthenaboratranes.
;
_journal_issue 6
_journal_name_full 'Dalton transactions (Cambridge, England : 2003)'
_journal_page_first 1976
_journal_page_last 1992
_journal_paper_doi 10.1039/c8dt04813d
_journal_volume 48
_journal_year 2019
_chemical_formula_moiety 'C51 H48 F7 N4 O1 P3 Ru1 S2'
_chemical_formula_sum 'C51 H48 F7 N4 O P3 Ru S2'
_chemical_formula_weight 1124.08
_space_group_IT_number 14
_space_group_name_Hall '-P 2ybc'
_space_group_name_H-M_alt 'P 1 21/c 1'
_symmetry_cell_setting monoclinic
_symmetry_space_group_name_Hall '-P 2ybc'
_symmetry_space_group_name_H-M 'P 1 21/c 1'
_atom_sites_solution_hydrogens difmap
_atom_sites_solution_primary other
_audit_creation_date 2018-05-01
_audit_creation_method CRYSTALS_ver_14.61
_audit_update_record
;
2018-11-26 deposited with the CCDC.
2019-01-03 downloaded from the CCDC.
;
_cell_angle_alpha 90
_cell_angle_beta 105.4597(9)
_cell_angle_gamma 90
_cell_formula_units_Z 4
_cell_length_a 14.56640(10)
_cell_length_b 15.10580(10)
_cell_length_c 23.6542(2)
_cell_measurement_reflns_used 40610
_cell_measurement_temperature 150
_cell_measurement_theta_max 74
_cell_measurement_theta_min 4
_cell_volume 5016.48(7)
_computing_cell_refinement 'CrysAlisPro, (Agilent, 2011)'
_computing_data_collection 'SuperNova, (Oxford Diffraction, 2010)'
_computing_data_reduction 'CrysAlisPro, (Agilent, 2011)'
_computing_molecular_graphics 'CAMERON (Watkin et al., 1996)'
_computing_publication_material 'CRYSTALS (Betteridge et al., 2003)'
_computing_structure_refinement 'CRYSTALS (Betteridge et al., 2003)'
_computing_structure_solution 'Superflip (Palatinus & Chapuis, 2007)'
_diffrn_ambient_temperature 150
_diffrn_measured_fraction_theta_full 1.000
_diffrn_measured_fraction_theta_max 0.998
_diffrn_measurement_device Area
_diffrn_measurement_device_type 'Oxford Diffraction SuperNova'
_diffrn_measurement_method '\f & \w scans'
_diffrn_radiation_monochromator graphite
_diffrn_radiation_type 'Cu K\a'
_diffrn_radiation_wavelength 1.54180
_diffrn_reflns_av_R_equivalents 0.035
_diffrn_reflns_av_sigmaI/netI 0.0491
_diffrn_reflns_limit_h_max 18
_diffrn_reflns_limit_h_min -18
_diffrn_reflns_limit_k_max 18
_diffrn_reflns_limit_k_min -17
_diffrn_reflns_limit_l_max 29
_diffrn_reflns_limit_l_min -26
_diffrn_reflns_number 101320
_diffrn_reflns_theta_full 73.372
_diffrn_reflns_theta_max 73.929
_diffrn_reflns_theta_min 3.510
_diffrn_standards_number 0
_exptl_absorpt_coefficient_mu 4.798
_exptl_absorpt_correction_T_max 0.72
_exptl_absorpt_correction_T_min 0.64
_exptl_absorpt_correction_type multi-scan
_exptl_absorpt_process_details 'CrysAlisPro, (Agilent, 2011)'
_exptl_crystal_colour yellow
_exptl_crystal_density_diffrn 1.488
_exptl_crystal_density_method 'not measured'
_exptl_crystal_description block
_exptl_crystal_F_000 2296
_exptl_crystal_size_max 0.177
_exptl_crystal_size_mid 0.107
_exptl_crystal_size_min 0.068
_refine_diff_density_max 1.32
_refine_diff_density_min -1.03
_refine_ls_extinction_method None
_refine_ls_goodness_of_fit_ref 1.0315
_refine_ls_hydrogen_treatment constr
_refine_ls_matrix_type full
_refine_ls_number_parameters 622
_refine_ls_number_reflns 10143
_refine_ls_number_restraints 126
_refine_ls_R_factor_all 0.0575
_refine_ls_R_factor_gt 0.0539
_refine_ls_shift/su_max 0.0020959
_refine_ls_shift/su_mean 0.0000392
_refine_ls_structure_factor_coef Fsqd
_refine_ls_weighting_details
;
 Method= Modified Sheldrick 
 w=1/[\s^2^(F^2^) + ( 0.04P)^2^ +21.50P] 
 ,where P=(max(Fo^2^,0) + 2Fc^2^)/3 
;
_refine_ls_weighting_scheme calc
_refine_ls_wR_factor_all 0.1274
_refine_ls_wR_factor_gt 0.1250
_refine_ls_wR_factor_ref 0.1274
_reflns_limit_h_max 17
_reflns_limit_h_min -18
_reflns_limit_k_max 18
_reflns_limit_k_min 0
_reflns_limit_l_max 29
_reflns_limit_l_min 0
_reflns_number_gt 9294
_reflns_number_total 10144
_reflns_threshold_expression I>2.0\s(I)
_oxford_diffrn_Wilson_B_factor 2.21
_oxford_diffrn_Wilson_scale 0.49
_oxford_refine_ls_r_factor_ref 0.0575
_oxford_refine_ls_scale 1.480(6)
_oxford_reflns_number_all 10143
_oxford_reflns_threshold_expression_ref I>-10.0\s(I)
_oxford_structure_analysis_title 'xcalibur in C:\Users\Kathy\Docu At 9:13 on 2'
_cod_data_source_file c8dt04813d2.cif
_cod_data_source_block KMAc188(2)
_cod_depositor_comments
;
The following automatic conversions were performed:

'_atom_sites_solution_primary' value 'Other' changed to 'other'
according to
/home/data/users/saulius/crontab/automatic-downloads/rss-feeds/RSC/lib/dictionaries/cif_core.dic
dictionary named 'cif_core.dic' version 2.4.2 from 2011-04-26.

Automatic conversion script
Id: cif_fix_values 4973 2017-02-22 13:04:09Z antanas 

 Adding full bibliography for 7048492--7048500.cif.
;
_cod_original_cell_volume 5016.48(4)
_cod_original_sg_symbol_H-M 'P 21/c '
_cod_original_formula_sum 'C51 H48 F7 N4 O1 P3 Ru1 S2'
_cod_database_code 7048496

loop_
_symmetry_equiv_pos_as_xyz
x,y,z
-x,-y,-z
x,-y+1/2,z+1/2
-x,y+1/2,-z+1/2

loop_
_atom_site_label
_atom_site_type_symbol
_atom_site_fract_x
_atom_site_fract_y
_atom_site_fract_z
_atom_site_U_iso_or_equiv
_atom_site_occupancy
_atom_site_adp_type
_atom_site_refinement_flags_posn
_atom_site_refinement_flags_adp
Ru1 Ru 0.655957(19) 0.322866(19) 0.772972(12) 0.0243 1.0000 Uani . .
P1 P 0.65143(7) 0.33708(6) 0.67134(4) 0.0251 1.0000 Uani . .
P2 P 0.66988(7) 0.31650(8) 0.87748(4) 0.0330 1.0000 Uani . .
P101 P 1.08200(9) 0.30699(9) 0.85248(6) 0.0480 1.0000 Uani . .
F1 F 0.80518(15) 0.31644(15) 0.79577(10) 0.0289 1.0000 Uani . .
F101 F 1.1520(3) 0.3882(3) 0.87334(18) 0.0862 1.0000 Uani . .
F102 F 1.1468(3) 0.2717(4) 0.81482(18) 0.0999 1.0000 Uani . .
F103 F 1.1409(2) 0.2519(2) 0.90708(15) 0.0636 1.0000 Uani . .
F104 F 1.0090(2) 0.2288(2) 0.83378(19) 0.0773 1.0000 Uani . .
F105 F 1.0162(3) 0.3456(3) 0.89128(18) 0.0827 1.0000 Uani . .
F106 F 1.0222(2) 0.3647(3) 0.79891(17) 0.0743 1.0000 Uani . .
S1 S 0.64308(7) 0.16220(6) 0.77000(4) 0.0313 1.0000 Uani . .
S2 S 0.65703(7) 0.48332(7) 0.77322(5) 0.0357 1.0000 Uani . .
N1 N 0.7513(3) 0.0359(2) 0.73615(17) 0.0398 1.0000 Uani . .
N2 N 0.8272(2) 0.1583(2) 0.76065(15) 0.0301 1.0000 Uani . .
N3 N 0.7925(3) 0.6100(3) 0.8054(2) 0.0460 1.0000 Uani . .
N4 N 0.8524(2) 0.4793(2) 0.82021(15) 0.0342 1.0000 Uani . .
O1 O 0.4441(2) 0.3213(2) 0.73838(15) 0.0457 1.0000 Uani . .
C1 C 0.5265(3) 0.3237(3) 0.75259(18) 0.0332 1.0000 Uani . .
C2 C 0.7430(3) 0.1192(3) 0.75487(17) 0.0312 1.0000 Uani . .
C3 C 0.8898(3) 0.1006(3) 0.74569(19) 0.0378 1.0000 Uani . .
C4 C 0.8427(3) 0.0244(3) 0.7306(2) 0.0437 1.0000 Uani . .
C5 C 0.6775(4) -0.0315(3) 0.7258(3) 0.0595 1.0000 Uani . .
C6 C 0.7704(3) 0.5230(3) 0.80036(18) 0.0335 1.0000 Uani . .
C7 C 0.9268(3) 0.5375(3) 0.8374(2) 0.0462 1.0000 Uani . .
C8 C 0.8891(4) 0.6190(4) 0.8286(3) 0.0594 1.0000 Uani . .
C9 C 0.7243(5) 0.6829(4) 0.7897(3) 0.0682 1.0000 Uani . .
C11 C 0.6671(3) 0.2341(3) 0.63453(16) 0.0299 1.0000 Uani . .
C12 C 0.7497(3) 0.2136(3) 0.61808(18) 0.0373 1.0000 Uani . .
C13 C 0.7587(4) 0.1326(4) 0.5927(2) 0.0494 1.0000 Uani . .
C14 C 0.6866(4) 0.0717(4) 0.5831(2) 0.0556 1.0000 Uani . .
C15 C 0.6037(4) 0.0913(3) 0.5983(2) 0.0488 1.0000 Uani . .
C16 C 0.5936(3) 0.1717(3) 0.62446(18) 0.0362 1.0000 Uani . .
C17 C 0.5418(3) 0.3820(3) 0.62149(18) 0.0366 1.0000 Uani . U
C18 C 0.5173(5) 0.3584(4) 0.5626(2) 0.0628 1.0000 Uani . U
C19 C 0.4415(6) 0.3997(5) 0.5239(3) 0.0997 1.0000 Uani . U
C20 C 0.3909(6) 0.4657(5) 0.5424(3) 0.1071 1.0000 Uani . U
C21 C 0.4157(5) 0.4907(4) 0.6002(3) 0.0742 1.0000 Uani . U
C22 C 0.4911(3) 0.4492(3) 0.6399(2) 0.0420 1.0000 Uani . U
C23 C 0.7412(3) 0.4138(3) 0.65910(17) 0.0351 1.0000 Uani . .
C24 C 0.7158(4) 0.4896(3) 0.6242(2) 0.0437 1.0000 Uani . .
C25 C 0.7846(5) 0.5484(4) 0.6172(2) 0.0592 1.0000 Uani . .
C26 C 0.8786(5) 0.5331(4) 0.6444(2) 0.0683 1.0000 Uani . .
C27 C 0.9052(4) 0.4596(5) 0.6794(2) 0.0657 1.0000 Uani . .
C28 C 0.8370(3) 0.4001(4) 0.6870(2) 0.0467 1.0000 Uani . .
C31 C 0.7415(3) 0.2266(4) 0.91914(18) 0.0405 1.0000 Uani . .
C32 C 0.8184(4) 0.1912(5) 0.9019(2) 0.0607 1.0000 Uani . .
C33 C 0.8725(5) 0.1226(6) 0.9332(3) 0.0774 1.0000 Uani . .
C34 C 0.8532(4) 0.0911(5) 0.9837(2) 0.0673 1.0000 Uani . .
C35 C 0.7793(4) 0.1283(4) 1.0025(2) 0.0540 1.0000 Uani . .
C36 C 0.7230(3) 0.1947(4) 0.97018(19) 0.0431 1.0000 Uani . .
C37 C 0.7234(4) 0.4144(4) 0.9182(2) 0.0576 1.0000 Uani . U
C38 C 0.8174(5) 0.4108(5) 0.9539(2) 0.0804 1.0000 Uani . U
C39 C 0.8577(7) 0.4855(7) 0.9843(3) 0.1078 1.0000 Uani . U
C40 C 0.8076(8) 0.5619(6) 0.9788(3) 0.1098 1.0000 Uani . U
C41 C 0.7147(7) 0.5690(5) 0.9426(3) 0.0984 1.0000 Uani . U
C42 C 0.6740(6) 0.4930(4) 0.9121(3) 0.0728 1.0000 Uani . U
C43 C 0.5557(3) 0.3040(3) 0.89576(18) 0.0350 1.0000 Uani . .
C44 C 0.5315(3) 0.3532(3) 0.9394(2) 0.0445 1.0000 Uani . .
C45 C 0.4435(4) 0.3415(4) 0.9501(2) 0.0547 1.0000 Uani . .
C46 C 0.3792(4) 0.2814(4) 0.9185(3) 0.0596 1.0000 Uani . .
C47 C 0.4041(4) 0.2295(4) 0.8764(2) 0.0570 1.0000 Uani . .
C48 C 0.4918(3) 0.2410(4) 0.8653(2) 0.0458 1.0000 Uani . .
C101 C 1.0821(10) 0.2191(6) 1.0327(5) 0.1696 1.0000 Uani D U
C102 C 1.1742(10) 0.1771(6) 1.0495(4) 0.1699 1.0000 Uani D U
C103 C 1.1904(9) 0.1224(6) 1.1033(4) 0.1700 1.0000 Uani D U
C104 C 1.1194(9) 0.1172(6) 1.1306(5) 0.1695 1.0000 Uani D U
C105 C 1.0363(10) 0.1668(6) 1.1083(4) 0.1698 1.0000 Uani D U
C106 C 1.0180(9) 0.2167(6) 1.0617(4) 0.1699 1.0000 Uani D U
H1 H 0.8398 0.2131 0.7735 0.0500 1.0000 Uiso R .
H2 H 0.8455 0.4157 0.8143 0.0500 1.0000 Uiso R .
H31 H 0.9539 0.1127 0.7460 0.0458 1.0000 Uiso R .
H41 H 0.8676 -0.0281 0.7181 0.0515 1.0000 Uiso R .
H51 H 0.6607 -0.0428 0.7612 0.0710 1.0000 Uiso R .
H52 H 0.7006 -0.0844 0.7127 0.0710 1.0000 Uiso R .
H53 H 0.6231 -0.0114 0.6967 0.0710 1.0000 Uiso R .
H71 H 0.9921 0.5227 0.8527 0.0551 1.0000 Uiso R .
H81 H 0.9230 0.6733 0.8366 0.0696 1.0000 Uiso R .
H91 H 0.6906 0.6795 0.7494 0.0813 1.0000 Uiso R .
H92 H 0.6806 0.6791 0.8131 0.0813 1.0000 Uiso R .
H93 H 0.7575 0.7377 0.7971 0.0813 1.0000 Uiso R .
H121 H 0.8000 0.2555 0.6242 0.0458 1.0000 Uiso R .
H131 H 0.8156 0.1191 0.5822 0.0596 1.0000 Uiso R .
H141 H 0.6936 0.0165 0.5653 0.0652 1.0000 Uiso R .
H151 H 0.5535 0.0492 0.5913 0.0595 1.0000 Uiso R .
H161 H 0.5371 0.1848 0.6356 0.0436 1.0000 Uiso R .
H181 H 0.5521 0.3133 0.5493 0.0728 1.0000 Uiso R .
H191 H 0.4251 0.3838 0.4836 0.1332 1.0000 Uiso R .
H201 H 0.3392 0.4934 0.5150 0.1459 1.0000 Uiso R .
H211 H 0.3803 0.5356 0.6131 0.0846 1.0000 Uiso R .
H221 H 0.5086 0.4666 0.6799 0.0492 1.0000 Uiso R .
H241 H 0.6506 0.5009 0.6055 0.0541 1.0000 Uiso R .
H251 H 0.7672 0.5994 0.5931 0.0723 1.0000 Uiso R .
H261 H 0.9260 0.5730 0.6391 0.0805 1.0000 Uiso R .
H271 H 0.9704 0.4496 0.6987 0.0771 1.0000 Uiso R .
H281 H 0.8555 0.3496 0.7113 0.0575 1.0000 Uiso R .
H321 H 0.8338 0.2147 0.8684 0.0739 1.0000 Uiso R .
H331 H 0.9223 0.0970 0.9197 0.0903 1.0000 Uiso R .
H341 H 0.8901 0.0445 1.0055 0.0808 1.0000 Uiso R .
H351 H 0.7671 0.1082 1.0379 0.0643 1.0000 Uiso R .
H361 H 0.6716 0.2188 0.9829 0.0521 1.0000 Uiso R .
H381 H 0.8536 0.3577 0.9576 0.1011 1.0000 Uiso R .
H391 H 0.9201 0.4843 1.0101 0.1526 1.0000 Uiso R .
H401 H 0.8363 0.6133 0.9992 0.1790 1.0000 Uiso R .
H411 H 0.6792 0.6225 0.9384 0.1398 1.0000 Uiso R .
H421 H 0.6114 0.4949 0.8866 0.0855 1.0000 Uiso R .
H441 H 0.5753 0.3953 0.9613 0.0549 1.0000 Uiso R .
H451 H 0.4275 0.3746 0.9803 0.0656 1.0000 Uiso R .
H461 H 0.3181 0.2756 0.9253 0.0702 1.0000 Uiso R .
H471 H 0.3607 0.1867 0.8550 0.0684 1.0000 Uiso R .
H481 H 0.5090 0.2052 0.8367 0.0560 1.0000 Uiso R .
H1011 H 1.0662 0.2511 0.9968 0.1788 1.0000 Uiso R .
H1021 H 1.2246 0.1861 1.0276 0.1995 1.0000 Uiso R .
H1031 H 1.2482 0.0914 1.1194 0.2013 1.0000 Uiso R .
H1041 H 1.1244 0.0816 1.1644 0.1694 1.0000 Uiso R .
H1051 H 0.9883 0.1628 1.1287 0.1902 1.0000 Uiso R .
H1061 H 0.9604 0.2493 1.0488 0.1982 1.0000 Uiso R .

loop_
_atom_site_aniso_label
_atom_site_aniso_U_11
_atom_site_aniso_U_22
_atom_site_aniso_U_33
_atom_site_aniso_U_23
_atom_site_aniso_U_13
_atom_site_aniso_U_12
Ru1 0.01983(14) 0.02961(16) 0.02338(14) -0.00228(11) 0.00573(10) -0.00025(11)
P1 0.0273(5) 0.0250(5) 0.0215(4) 0.0000(3) 0.0042(3) -0.0008(4)
P2 0.0271(5) 0.0486(6) 0.0254(5) -0.0051(4) 0.0109(4) -0.0075(4)
P101 0.0350(6) 0.0452(7) 0.0583(8) 0.0072(6) 0.0030(5) -0.0039(5)
F1 0.0212(10) 0.0315(11) 0.0333(11) -0.0008(9) 0.0063(9) 0.0000(9)
F101 0.077(2) 0.072(2) 0.091(3) 0.022(2) -0.012(2) -0.032(2)
F102 0.061(2) 0.170(5) 0.072(3) -0.013(3) 0.0229(19) 0.027(3)
F103 0.0501(17) 0.0583(19) 0.076(2) 0.0147(16) 0.0045(15) 0.0052(15)
F104 0.0470(18) 0.0502(19) 0.120(3) -0.0027(19) -0.0041(19) -0.0090(15)
F105 0.081(3) 0.082(3) 0.089(3) 0.004(2) 0.029(2) 0.026(2)
F106 0.0526(19) 0.077(2) 0.082(2) 0.030(2) -0.0011(17) -0.0059(17)
S1 0.0283(5) 0.0303(5) 0.0368(5) 0.0044(4) 0.0114(4) -0.0015(4)
S2 0.0313(5) 0.0314(5) 0.0411(5) -0.0084(4) 0.0040(4) 0.0035(4)
N1 0.042(2) 0.0292(18) 0.047(2) 0.0042(16) 0.0098(17) 0.0043(16)
N2 0.0278(16) 0.0304(17) 0.0324(17) 0.0022(14) 0.0088(13) 0.0040(13)
N3 0.047(2) 0.0287(19) 0.062(3) 0.0017(18) 0.0145(19) -0.0017(17)
N4 0.0317(17) 0.0326(18) 0.0382(19) -0.0030(15) 0.0090(14) -0.0058(14)
O1 0.0211(14) 0.053(2) 0.061(2) 0.0046(16) 0.0078(14) 0.0017(13)
C1 0.034(2) 0.032(2) 0.034(2) 0.0003(17) 0.0108(17) 0.0031(17)
C2 0.034(2) 0.0278(19) 0.0298(19) 0.0075(16) 0.0057(16) 0.0015(16)
C3 0.033(2) 0.043(2) 0.037(2) 0.0012(19) 0.0087(17) 0.0121(18)
C4 0.045(3) 0.040(2) 0.045(3) -0.001(2) 0.009(2) 0.016(2)
C5 0.060(3) 0.033(3) 0.084(4) 0.004(3) 0.015(3) -0.007(2)
C6 0.040(2) 0.032(2) 0.030(2) -0.0030(16) 0.0122(17) -0.0015(17)
C7 0.036(2) 0.043(3) 0.057(3) -0.005(2) 0.009(2) -0.012(2)
C8 0.050(3) 0.038(3) 0.087(4) -0.007(3) 0.013(3) -0.015(2)
C9 0.069(4) 0.034(3) 0.097(5) 0.004(3) 0.015(3) 0.006(3)
C11 0.036(2) 0.032(2) 0.0201(17) 0.0009(15) 0.0033(15) 0.0027(16)
C12 0.040(2) 0.045(2) 0.028(2) 0.0002(18) 0.0096(17) 0.0043(19)
C13 0.057(3) 0.058(3) 0.035(2) -0.003(2) 0.015(2) 0.019(3)
C14 0.083(4) 0.041(3) 0.040(3) -0.009(2) 0.012(3) 0.018(3)
C15 0.063(3) 0.033(2) 0.046(3) -0.007(2) 0.007(2) -0.006(2)
C16 0.040(2) 0.035(2) 0.032(2) -0.0048(17) 0.0062(17) -0.0014(18)
C17 0.043(2) 0.030(2) 0.0288(19) 0.0017(16) -0.0031(17) 0.0027(17)
C18 0.088(4) 0.050(3) 0.034(2) -0.009(2) -0.013(2) 0.025(3)
C19 0.138(5) 0.077(4) 0.047(3) -0.018(3) -0.040(3) 0.052(4)
C20 0.129(5) 0.083(4) 0.065(4) -0.016(3) -0.051(4) 0.059(4)
C21 0.080(4) 0.058(3) 0.059(3) -0.011(3) -0.026(3) 0.038(3)
C22 0.044(2) 0.035(2) 0.038(2) -0.0014(18) -0.0066(18) 0.0108(19)
C23 0.045(2) 0.035(2) 0.0254(19) -0.0033(16) 0.0090(17) -0.0108(18)
C24 0.064(3) 0.031(2) 0.038(2) -0.0002(18) 0.019(2) -0.007(2)
C25 0.095(5) 0.038(3) 0.052(3) -0.003(2) 0.032(3) -0.023(3)
C26 0.091(5) 0.071(4) 0.047(3) -0.010(3) 0.026(3) -0.053(4)
C27 0.056(3) 0.097(5) 0.039(3) 0.004(3) 0.005(2) -0.041(3)
C28 0.044(3) 0.063(3) 0.031(2) 0.007(2) 0.0073(19) -0.023(2)
C31 0.029(2) 0.068(3) 0.0239(19) 0.000(2) 0.0048(16) -0.004(2)
C32 0.049(3) 0.102(5) 0.032(2) 0.020(3) 0.012(2) 0.025(3)
C33 0.061(4) 0.127(6) 0.044(3) 0.018(4) 0.015(3) 0.040(4)
C34 0.059(3) 0.093(5) 0.043(3) 0.020(3) 0.003(3) 0.017(3)
C35 0.053(3) 0.072(4) 0.034(2) 0.008(2) 0.006(2) -0.008(3)
C36 0.040(2) 0.060(3) 0.029(2) -0.002(2) 0.0082(18) -0.009(2)
C37 0.073(3) 0.077(3) 0.034(2) -0.021(2) 0.034(2) -0.044(3)
C38 0.086(4) 0.121(5) 0.035(2) -0.008(3) 0.017(3) -0.072(4)
C39 0.137(6) 0.136(5) 0.048(3) -0.012(4) 0.019(4) -0.096(5)
C40 0.179(6) 0.110(5) 0.054(3) -0.030(4) 0.054(4) -0.098(5)
C41 0.174(6) 0.081(4) 0.067(4) -0.034(3) 0.079(4) -0.064(4)
C42 0.120(4) 0.067(3) 0.054(3) -0.031(3) 0.063(3) -0.044(3)
C43 0.030(2) 0.043(2) 0.035(2) 0.0040(18) 0.0134(17) -0.0033(18)
C44 0.046(3) 0.052(3) 0.043(3) 0.005(2) 0.025(2) 0.002(2)
C45 0.048(3) 0.068(4) 0.058(3) 0.021(3) 0.033(3) 0.016(3)
C46 0.031(2) 0.091(4) 0.062(3) 0.036(3) 0.020(2) 0.009(3)
C47 0.035(2) 0.079(4) 0.055(3) 0.019(3) 0.010(2) -0.018(3)
C48 0.039(2) 0.061(3) 0.040(2) 0.003(2) 0.015(2) -0.013(2)
C101 0.305(10) 0.106(4) 0.106(4) -0.004(3) 0.069(5) -0.057(5)
C102 0.305(10) 0.106(4) 0.106(4) -0.005(3) 0.069(5) -0.057(5)
C103 0.305(10) 0.106(4) 0.106(4) -0.005(3) 0.069(5) -0.056(5)
C104 0.305(10) 0.106(4) 0.106(4) -0.004(3) 0.068(5) -0.057(5)
C105 0.305(10) 0.105(4) 0.106(4) -0.003(3) 0.068(5) -0.058(5)
C106 0.305(10) 0.106(4) 0.106(4) -0.004(3) 0.068(5) -0.058(5)

loop_
_atom_type_symbol
_atom_type_scat_dispersion_real
_atom_type_scat_dispersion_imag
_atom_type_scat_Cromer_Mann_a1
_atom_type_scat_Cromer_Mann_b1
_atom_type_scat_Cromer_Mann_a2
_atom_type_scat_Cromer_Mann_b2
_atom_type_scat_Cromer_Mann_a3
_atom_type_scat_Cromer_Mann_b3
_atom_type_scat_Cromer_Mann_a4
_atom_type_scat_Cromer_Mann_b4
_atom_type_scat_Cromer_Mann_c
_atom_type_scat_source
C 0.0181 0.0091 2.3100 20.8439 1.0200 10.2075 1.5886 0.5687 0.8650 51.6512 0.2156 'International Tables Vol C 4.2.6.8 and 6.1.1.4'
H 0.0000 0.0000 0.4930 10.5109 0.3229 26.1257 0.1402 3.1424 0.0408 57.7998 0.0030 'International Tables Vol C 4.2.6.8 and 6.1.1.4'
N 0.0311 0.0180 12.2126 0.0057 3.1322 9.8933 2.0125 28.9975 1.1663 0.5826 -11.5290 'International Tables Vol C 4.2.6.8 and 6.1.1.4'
S 0.3331 0.5567 6.9053 1.4679 5.2034 22.2151 1.4379 0.2536 1.5863 56.1720 0.8669 'International Tables Vol C 4.2.6.8 and 6.1.1.4'
Cl 0.3639 0.7018 11.4604 0.0104 7.1964 1.1662 6.2556 18.5194 1.6455 47.7784 -9.5574 'International Tables Vol C 4.2.6.8 and 6.1.1.4'
O 0.0492 0.0322 3.0485 13.2771 2.2868 5.7011 1.5463 0.3239 0.8670 32.9089 0.2508 'International Tables Vol C 4.2.6.8 and 6.1.1.4'
P 0.2955 0.4335 6.4345 1.9067 4.1791 27.1570 1.7800 0.5260 1.4908 68.1645 1.1149 'International Tables Vol C 4.2.6.8 and 6.1.1.4'
Ru 0.0552 3.2960 19.2674 0.8085 12.9182 8.4347 4.8634 24.7997 1.5676 94.2928 5.3787 'International Tables Vol C 4.2.6.8 and 6.1.1.4'
F 0.0727 0.0534 3.5392 10.2825 2.6412 4.2944 1.5170 0.2615 1.0243 26.1476 0.2776 'International Tables Vol C 4.2.6.8 and 6.1.1.4'

loop_
_geom_angle_atom_site_label_1
_geom_angle_atom_site_label_2
_geom_angle_atom_site_label_3
_geom_angle
_geom_angle_publ_flag
P1 Ru1 P2 175.78(4) yes
P1 Ru1 F1 90.66(6) yes
P2 Ru1 F1 86.38(6) yes
P1 Ru1 S1 94.53(3) yes
P2 Ru1 S1 88.55(4) yes
F1 Ru1 S1 91.60(7) yes
P1 Ru1 S2 84.91(4) yes
P2 Ru1 S2 92.20(4) yes
F1 Ru1 S2 92.30(7) yes
S1 Ru1 S2 176.07(4) yes
P1 Ru1 C1 89.09(13) yes
P2 Ru1 C1 93.98(13) yes
F1 Ru1 C1 177.70(15) yes
S1 Ru1 C1 86.14(13) yes
S2 Ru1 C1 89.96(13) yes
Ru1 P1 C11 115.35(13) yes
Ru1 P1 C17 117.53(15) yes
C11 P1 C17 101.91(18) yes
Ru1 P1 C23 112.71(13) yes
C11 P1 C23 106.21(19) yes
C17 P1 C23 101.5(2) yes
Ru1 P2 C31 117.27(15) yes
Ru1 P2 C37 114.42(16) yes
C31 P2 C37 102.4(3) yes
Ru1 P2 C43 114.13(14) yes
C31 P2 C43 102.6(2) yes
C37 P2 C43 104.2(2) yes
F101 P101 F102 90.3(3) yes
F101 P101 F103 89.37(19) yes
F102 P101 F103 90.4(2) yes
F101 P101 F104 176.9(3) yes
F102 P101 F104 92.8(3) yes
F103 P101 F104 90.8(2) yes
F101 P101 F105 88.5(3) yes
F102 P101 F105 178.7(3) yes
F103 P101 F105 90.0(2) yes
F104 P101 F105 88.4(2) yes
F101 P101 F106 89.7(2) yes
F102 P101 F106 91.1(2) yes
F103 P101 F106 178.2(2) yes
F104 P101 F106 90.1(2) yes
F105 P101 F106 88.4(2) yes
Ru1 S1 C2 108.69(14) yes
Ru1 S2 C6 110.84(15) yes
C2 N1 C4 108.7(4) yes
C2 N1 C5 125.6(4) yes
C4 N1 C5 125.7(4) yes
C2 N2 C3 110.3(4) yes
C2 N2 H1 123.4 no
C3 N2 H1 126.3 no
C6 N3 C8 109.0(4) yes
C6 N3 C9 125.5(4) yes
C8 N3 C9 125.4(4) yes
C6 N4 C7 110.5(4) yes
C6 N4 H2 112.9 no
C7 N4 H2 136.0 no
O1 C1 Ru1 177.4(4) yes
S1 C2 N1 125.2(3) yes
S1 C2 N2 128.2(3) yes
N1 C2 N2 106.6(4) yes
N2 C3 C4 106.6(4) yes
N2 C3 H31 126.5 no
C4 C3 H31 126.9 no
N1 C4 C3 107.7(4) yes
N1 C4 H41 126.2 no
C3 C4 H41 126.1 no
N1 C5 H51 109.3 no
N1 C5 H52 109.5 no
H51 C5 H52 109.5 no
N1 C5 H53 109.6 no
H51 C5 H53 109.5 no
H52 C5 H53 109.5 no
S2 C6 N3 123.8(3) yes
S2 C6 N4 129.9(3) yes
N3 C6 N4 106.3(4) yes
N4 C7 C8 106.5(4) yes
N4 C7 H71 126.5 no
C8 C7 H71 127.0 no
N3 C8 C7 107.7(4) yes
N3 C8 H81 126.0 no
C7 C8 H81 126.3 no
N3 C9 H91 110.3 no
N3 C9 H92 108.8 no
H91 C9 H92 109.5 no
N3 C9 H93 109.4 no
H91 C9 H93 109.5 no
H92 C9 H93 109.5 no
P1 C11 C12 123.3(3) yes
P1 C11 C16 117.9(3) yes
C12 C11 C16 118.8(4) yes
C11 C12 C13 120.4(5) yes
C11 C12 H121 119.8 no
C13 C12 H121 119.9 no
C12 C13 C14 120.7(5) yes
C12 C13 H131 119.5 no
C14 C13 H131 119.8 no
C13 C14 C15 119.8(5) yes
C13 C14 H141 119.7 no
C15 C14 H141 120.5 no
C14 C15 C16 120.5(5) yes
C14 C15 H151 119.7 no
C16 C15 H151 119.8 no
C11 C16 C15 119.9(4) yes
C11 C16 H161 119.6 no
C15 C16 H161 120.4 no
P1 C17 C18 119.6(4) yes
P1 C17 C22 120.7(3) yes
C18 C17 C22 119.0(4) yes
C17 C18 C19 119.6(5) yes
C17 C18 H181 119.9 no
C19 C18 H181 120.5 no
C18 C19 C20 121.1(6) yes
C18 C19 H191 119.5 no
C20 C19 H191 119.3 no
C19 C20 C21 119.7(5) yes
C19 C20 H201 119.7 no
C21 C20 H201 120.6 no
C20 C21 C22 120.0(6) yes
C20 C21 H211 119.6 no
C22 C21 H211 120.3 no
C17 C22 C21 120.5(5) yes
C17 C22 H221 119.4 no
C21 C22 H221 120.1 no
P1 C23 C24 121.6(4) yes
P1 C23 C28 120.0(3) yes
C24 C23 C28 118.3(4) yes
C23 C24 C25 120.7(5) yes
C23 C24 H241 119.6 no
C25 C24 H241 119.8 no
C24 C25 C26 120.1(5) yes
C24 C25 H251 120.4 no
C26 C25 H251 119.5 no
C25 C26 C27 120.3(5) yes
C25 C26 H261 120.1 no
C27 C26 H261 119.6 no
C26 C27 C28 120.3(6) yes
C26 C27 H271 120.1 no
C28 C27 H271 119.6 no
C23 C28 C27 120.3(5) yes
C23 C28 H281 119.6 no
C27 C28 H281 120.1 no
P2 C31 C32 120.9(4) yes
P2 C31 C36 120.6(4) yes
C32 C31 C36 118.4(5) yes
C31 C32 C33 121.0(5) yes
C31 C32 H321 119.1 no
C33 C32 H321 119.8 no
C32 C33 C34 120.0(6) yes
C32 C33 H331 119.9 no
C34 C33 H331 120.1 no
C33 C34 C35 119.4(6) yes
C33 C34 H341 120.5 no
C35 C34 H341 120.1 no
C34 C35 C36 120.7(5) yes
C34 C35 H351 119.7 no
C36 C35 H351 119.6 no
C31 C36 C35 120.4(5) yes
C31 C36 H361 119.5 no
C35 C36 H361 120.1 no
P2 C37 C38 119.8(6) yes
P2 C37 C42 120.4(5) yes
C38 C37 C42 119.7(6) yes
C37 C38 C39 119.4(9) yes
C37 C38 H381 121.1 no
C39 C38 H381 119.5 no
C38 C39 C40 120.2(9) yes
C38 C39 H391 121.3 no
C40 C39 H391 118.5 no
C39 C40 C41 122.1(7) yes
C39 C40 H401 119.8 no
C41 C40 H401 118.1 no
C40 C41 C42 117.4(9) yes
C40 C41 H411 122.7 no
C42 C41 H411 119.9 no
C41 C42 C37 121.0(8) yes
C41 C42 H421 120.4 no
C37 C42 H421 118.6 no
P2 C43 C44 122.9(4) yes
P2 C43 C48 118.2(3) yes
C44 C43 C48 118.9(4) yes
C43 C44 C45 119.9(5) yes
C43 C44 H441 119.7 no
C45 C44 H441 120.4 no
C44 C45 C46 121.0(5) yes
C44 C45 H451 119.7 no
C46 C45 H451 119.3 no
C45 C46 C47 119.5(5) yes
C45 C46 H461 120.1 no
C47 C46 H461 120.4 no
C46 C47 C48 119.7(5) yes
C46 C47 H471 120.0 no
C48 C47 H471 120.2 no
C43 C48 C47 120.9(5) yes
C43 C48 H481 119.4 no
C47 C48 H481 119.7 no
C102 C101 C106 126.1(12) yes
C102 C101 H1011 117.3 no
C106 C101 H1011 116.5 no
C101 C102 C103 114.0(11) yes
C101 C102 H1021 123.2 no
C103 C102 H1021 122.8 no
C102 C103 C104 118.2(11) yes
C102 C103 H1031 122.8 no
C104 C103 H1031 119.0 no
C103 C104 C105 118.7(11) yes
C103 C104 H1041 122.3 no
C105 C104 H1041 119.0 no
C104 C105 C106 126.0(12) yes
C104 C105 H1051 117.0 no
C106 C105 H1051 117.0 no
C105 C106 C101 116.7(12) yes
C105 C106 H1061 122.4 no
C101 C106 H1061 120.9 no

loop_
_geom_bond_atom_site_label_1
_geom_bond_atom_site_label_2
_geom_bond_distance
_geom_bond_publ_flag
Ru1 P1 2.3970(9) yes
Ru1 P2 2.4277(10) yes
Ru1 F1 2.098(2) yes
Ru1 S1 2.4338(10) yes
Ru1 S2 2.4238(11) yes
Ru1 C1 1.818(4) yes
P1 C11 1.827(4) yes
P1 C17 1.843(4) yes
P1 C23 1.828(4) yes
P2 C31 1.832(5) yes
P2 C37 1.823(5) yes
P2 C43 1.836(4) yes
P101 F101 1.587(4) yes
P101 F102 1.555(4) yes
P101 F103 1.583(3) yes
P101 F104 1.571(3) yes
P101 F105 1.603(4) yes
P101 F106 1.592(3) yes
S1 C2 1.716(4) yes
S2 C6 1.713(4) yes
N1 C2 1.351(5) yes
N1 C4 1.384(6) yes
N1 C5 1.452(6) yes
N2 C2 1.335(5) yes
N2 C3 1.375(5) yes
N2 H1 0.884 no
N3 C6 1.351(6) yes
N3 C8 1.375(7) yes
N3 C9 1.463(7) yes
N4 C6 1.335(5) yes
N4 C7 1.371(5) yes
N4 H2 0.973 no
O1 C1 1.158(5) yes
C3 C4 1.338(7) yes
C3 H31 0.950 no
C4 H41 0.951 no
C5 H51 0.950 no
C5 H52 0.950 no
C5 H53 0.950 no
C7 C8 1.342(8) yes
C7 H71 0.950 no
C8 H81 0.950 no
C9 H91 0.950 no
C9 H92 0.950 no
C9 H93 0.950 no
C11 C12 1.394(6) yes
C11 C16 1.398(6) yes
C12 C13 1.384(7) yes
C12 H121 0.950 no
C13 C14 1.368(8) yes
C13 H131 0.950 no
C14 C15 1.383(8) yes
C14 H141 0.950 no
C15 C16 1.388(6) yes
C15 H151 0.950 no
C16 H161 0.950 no
C17 C18 1.390(6) yes
C17 C22 1.391(6) yes
C18 C19 1.381(8) yes
C18 H181 0.950 no
C19 C20 1.379(10) yes
C19 H191 0.950 no
C20 C21 1.371(9) yes
C20 H201 0.950 no
C21 C22 1.390(6) yes
C21 H211 0.950 no
C22 H221 0.950 no
C23 C24 1.402(6) yes
C23 C28 1.391(7) yes
C24 C25 1.382(7) yes
C24 H241 0.951 no
C25 C26 1.369(9) yes
C25 H251 0.950 no
C26 C27 1.377(9) yes
C26 H261 0.950 no
C27 C28 1.386(7) yes
C27 H271 0.950 no
C28 H281 0.950 no
C31 C32 1.396(7) yes
C31 C36 1.392(6) yes
C32 C33 1.389(8) yes
C32 H321 0.950 no
C33 C34 1.381(8) yes
C33 H331 0.950 no
C34 C35 1.389(8) yes
C34 H341 0.950 no
C35 C36 1.388(7) yes
C35 H351 0.950 no
C36 H361 0.950 no
C37 C38 1.406(9) yes
C37 C42 1.376(10) yes
C38 C39 1.382(10) yes
C38 H381 0.950 no
C39 C40 1.354(14) yes
C39 H391 0.950 no
C40 C41 1.400(13) yes
C40 H401 0.950 no
C41 C42 1.401(8) yes
C41 H411 0.950 no
C42 H421 0.950 no
C43 C44 1.392(6) yes
C43 C48 1.390(6) yes
C44 C45 1.383(7) yes
C44 H441 0.950 no
C45 C46 1.375(9) yes
C45 H451 0.950 no
C46 C47 1.389(9) yes
C46 H461 0.950 no
C47 C48 1.381(6) yes
C47 H471 0.950 no
C48 H481 0.950 no
C101 C102 1.440(9) yes
C101 C106 1.298(9) yes
C101 H1011 0.950 no
C102 C103 1.481(8) yes
C102 H1021 1.016 no
C103 C104 1.361(9) yes
C103 H1031 0.950 no
C104 C105 1.402(9) yes
C104 H1041 0.950 no
C105 C106 1.303(8) yes
C105 H1051 0.950 no
C106 H1061 0.950 no

loop_
_geom_hbond_atom_site_label_D
_geom_hbond_atom_site_label_H
_geom_hbond_atom_site_label_A
_geom_hbond_angle_DHA
_geom_hbond_distance_DH
_geom_hbond_distance_HA
_geom_hbond_distance_DA
_geom_hbond_publ_flag
C44 H441 C42 121.13 0.950 2.549 3.147(9) yes
